data_7225423
loop_
_publ_author_name
'Yang, Bo'
'Gao, Zhong-Zheng'
'Lu, Ji-Hong'
'Zhu, Qian-Jiang'
'Xue, Sai-Feng'
'Tao, Zhu'
'Prior, Timothy J.'
'Redshaw, Carl'
'Wei, Gang'
'Xiao, Xin'

_publ_section_title
;
 Interaction of a symmetrical
 \a,\a&#x2032;,\d,\d&#x2032;-tetramethyl-cucurbit[6]uril with Ln3+:
 potential applications for isolation of lanthanides
;
_journal_issue 26
_journal_name_full CrystEngComm
_journal_page_first 5028
_journal_paper_doi 10.1039/C6CE00134C
_journal_volume 18
_journal_year 2016
_chemical_formula_sum 'C40 H44 Cl2 N26 O29 Sm2'
_chemical_formula_weight 1724.61
_space_group_crystal_system orthorhombic
_space_group_IT_number 53
_space_group_name_Hall '-P 2ac 2'
_space_group_name_H-M_alt 'P m n a'
_symmetry_space_group_name_Hall '-P 2ac 2'
_symmetry_space_group_name_H-M 'P m n a'
_atom_sites_solution_hydrogens geom
_audit_creation_method SHELXL-2014/7
_audit_update_record
;
2016-05-31 deposited with the CCDC.
2016-06-02 downloaded from the CCDC.
;
_cell_angle_alpha 90
_cell_angle_beta 90
_cell_angle_gamma 90
_cell_formula_units_Z 2
_cell_length_a 25.712(9)
_cell_length_b 10.726(4)
_cell_length_c 14.392(5)
_cell_measurement_reflns_used 4684
_cell_measurement_temperature 293(2)
_cell_measurement_theta_max 23.43
_cell_measurement_theta_min 2.37
_cell_volume 3969(2)
_computing_cell_refinement 'Bruker SMART'
_computing_data_collection 'Bruker SMART'
_computing_data_reduction 'Bruker SAINT'
_computing_molecular_graphics 'Bruker SHELXTL'
_computing_publication_material 'Bruker SHELXTL'
_computing_structure_refinement 'SHELXL-2014/7 (Sheldrick, 2014)'
_computing_structure_solution 'Bruker SHELXTL'
_diffrn_ambient_temperature 293(2)
_diffrn_measured_fraction_theta_full 0.996
_diffrn_measured_fraction_theta_max 0.996
_diffrn_measurement_device_type 'CCD area detector'
_diffrn_measurement_method 'phi and omega scans'
_diffrn_radiation_type MoK\a
_diffrn_radiation_wavelength 0.71073
_diffrn_reflns_av_R_equivalents 0.0534
_diffrn_reflns_av_unetI/netI 0.0396
_diffrn_reflns_Laue_measured_fraction_full 0.996
_diffrn_reflns_Laue_measured_fraction_max 0.996
_diffrn_reflns_limit_h_max 30
_diffrn_reflns_limit_h_min -30
_diffrn_reflns_limit_k_max 12
_diffrn_reflns_limit_k_min -12
_diffrn_reflns_limit_l_max 17
_diffrn_reflns_limit_l_min -16
_diffrn_reflns_number 19851
_diffrn_reflns_point_group_measured_fraction_full 0.996
_diffrn_reflns_point_group_measured_fraction_max 0.996
_diffrn_reflns_theta_full 25.242
_diffrn_reflns_theta_max 25.248
_diffrn_reflns_theta_min 1.584
_exptl_absorpt_coefficient_mu 1.617
_exptl_absorpt_correction_T_max 0.720
_exptl_absorpt_correction_T_min 0.623
_exptl_absorpt_correction_type multi-scan
_exptl_absorpt_process_details sadabs
_exptl_crystal_colour colourless
_exptl_crystal_density_diffrn 1.443
_exptl_crystal_description block
_exptl_crystal_F_000 1712
_exptl_crystal_size_max 0.270
_exptl_crystal_size_mid 0.230
_exptl_crystal_size_min 0.190
_refine_diff_density_max 2.561
_refine_diff_density_min -0.649
_refine_diff_density_rms 0.155
_refine_ls_extinction_method none
_refine_ls_goodness_of_fit_ref 1.056
_refine_ls_hydrogen_treatment constr
_refine_ls_matrix_type full
_refine_ls_number_parameters 237
_refine_ls_number_reflns 3681
_refine_ls_number_restraints 12
_refine_ls_restrained_S_all 1.055
_refine_ls_R_factor_all 0.0841
_refine_ls_R_factor_gt 0.0665
_refine_ls_shift/su_max 0.000
_refine_ls_shift/su_mean 0.000
_refine_ls_structure_factor_coef Fsqd
_refine_ls_weighting_details 'w=1/[\s^2^(Fo^2^)+(0.1131P)^2^+28.6903P] where P=(Fo^2^+2Fc^2^)/3'
_refine_ls_weighting_scheme calc
_refine_ls_wR_factor_gt 0.2009
_refine_ls_wR_factor_ref 0.2159
_reflns_Friedel_coverage 0.000
_reflns_number_gt 2766
_reflns_number_total 3681
_reflns_threshold_expression 'I > 2\s(I)'
_cod_data_source_file c6ce00134c2.cif
_cod_data_source_block 6pp
_cod_depositor_comments 'Adding full bibliography for 7225407--7225427.cif.'
_cod_database_code 7225423
_shelx_shelxl_version_number 2014/7
_shelx_space_group_comment
;
The symmetry employed for this shelxl refinement is uniquely defined
by the following loop, which should always be used as a source of
symmetry information in preference to the above space-group names.
They are only intended as comments.
;
_shelx_estimated_absorpt_t_min 0.669
_shelx_estimated_absorpt_t_max 0.749

loop_
_space_group_symop_operation_xyz
'x, y, z'
'-x+1/2, -y, z+1/2'
'-x+1/2, y, -z+1/2'
'x, -y, -z'
'-x, -y, -z'
'x-1/2, y, -z-1/2'
'x-1/2, -y, z-1/2'
'-x, y, z'

loop_
_atom_site_label
_atom_site_type_symbol
_atom_site_fract_x
_atom_site_fract_y
_atom_site_fract_z
_atom_site_U_iso_or_equiv
_atom_site_adp_type
_atom_site_occupancy
_atom_site_site_symmetry_order
_atom_site_calc_flag
_atom_site_refinement_flags_posn
_atom_site_refinement_flags_adp
_atom_site_refinement_flags_occupancy
_atom_site_disorder_assembly
_atom_site_disorder_group
O4W O 0.2209(7) 1.2543(14) 0.1058(13) 0.082(5) Uiso 0.5 1 d . . P . .
O3WA O 0.2500 0.877(3) 0.2500 0.081(4) Uiso 0.5 2 d S U P A 1
O3WB O 0.2310(6) 0.8663(19) 0.2205(11) 0.081(4) Uiso 0.5 1 d . U P B 2
C1 C 0.0000 0.9719(11) 0.1641(7) 0.043(3) Uani 1 2 d S T P . .
C2 C 0.0944(4) 0.9901(8) 0.1657(5) 0.045(2) Uani 1 1 d . . . . .
H2A H 0.0930 0.9023 0.1496 0.054 Uiso 1 1 calc R U . . .
H2B H 0.1186 1.0301 0.1234 0.054 Uiso 1 1 calc R U . . .
C3 C 0.1140(3) 0.9065(8) 0.3218(6) 0.0408(19) Uani 1 1 d . . . . .
C4 C 0.1666(4) 0.8401(8) 0.4565(6) 0.047(2) Uani 1 1 d . . . . .
H4A H 0.1580 0.7584 0.4320 0.057 Uiso 1 1 calc R U . . .
H4B H 0.2042 0.8480 0.4559 0.057 Uiso 1 1 calc R U . . .
C5 C 0.1225(3) 1.2460(7) 0.4059(6) 0.0385(19) Uani 1 1 d . . . . .
C6 C 0.0576(4) 1.2215(8) 0.0507(6) 0.049(2) Uani 1 1 d . . . . .
H6A H 0.0946 1.2155 0.0587 0.074 Uiso 1 1 calc R U . . .
H6B H 0.0481 1.3068 0.0399 0.074 Uiso 1 1 calc R U . . .
H6C H 0.0472 1.1717 -0.0016 0.074 Uiso 1 1 calc R U . . .
C7 C 0.0306(3) 1.1748(7) 0.1372(6) 0.0421(19) Uani 1 1 d . . . . .
C8 C 0.1479(3) 1.1045(8) 0.2891(6) 0.0421(19) Uani 1 1 d . . . . .
H8 H 0.1762 1.1205 0.2450 0.051 Uiso 1 1 calc R U . . .
C9 C 0.1682(3) 1.0593(8) 0.3844(6) 0.0439(19) Uani 1 1 d . . . . .
H9 H 0.2063 1.0546 0.3855 0.053 Uiso 1 1 calc R U . . .
C10 C 0.0000 1.2922(11) 0.2650(9) 0.042(3) Uani 1 2 d S T P . .
C11 C 0.0949(3) 1.2941(8) 0.2433(6) 0.0409(18) Uani 1 1 d . . . . .
H11A H 0.0924 1.3786 0.2669 0.049 Uiso 1 1 calc R U . . .
H11B H 0.1166 1.2960 0.1883 0.049 Uiso 1 1 calc R U . . .
N1 N 0.0427(3) 1.0444(6) 0.1519(5) 0.0430(16) Uani 1 1 d . . . . .
N2 N 0.1142(3) 1.0019(6) 0.2593(4) 0.0414(16) Uani 1 1 d . . . . .
N3 N 0.1443(3) 0.9357(6) 0.3954(5) 0.0393(15) Uani 1 1 d . . . . .
N4 N 0.1488(3) 1.1521(6) 0.4492(5) 0.0405(15) Uani 1 1 d . . . . .
N5 N 0.0436(3) 1.2520(6) 0.2174(5) 0.0395(16) Uani 1 1 d . . . . .
N6 N 0.1199(3) 1.2166(7) 0.3132(5) 0.0432(17) Uani 1 1 d . . . . .
O1 O 0.0000 0.8599(8) 0.1799(5) 0.047(2) Uani 1 2 d S T P . .
O2 O 0.0905(2) 0.8073(5) 0.3110(4) 0.0448(14) Uani 1 1 d . . . . .
N7 N 0.0000 0.5754(9) 0.1672(6) 0.044(3) Uani 1 2 d S T P . .
O3 O 0.1061(2) 1.3407(5) 0.4418(4) 0.0476(14) Uani 1 1 d . . . . .
O4 O 0.0000 1.3611(7) 0.3330(5) 0.045(2) Uani 1 2 d S T P . .
O1W O 0.0000 0.7770(7) 0.4931(6) 0.051(2) Uani 1 2 d S T P . .
Sm1 Sm 0.0000 0.74660(5) 0.32701(4) 0.0389(3) Uani 1 2 d S T P . .
O2W O -0.0570(3) 0.5841(5) 0.3954(5) 0.0611(18) Uani 1 1 d . . . . .
Cl1 Cl 0.0000 1.0011(3) 0.3711(2) 0.0441(7) Uani 1 2 d S T P . .
O6 O 0.0000 0.5107(11) 0.0962(8) 0.092(4) Uani 1 2 d S TU P . .
O5 O 0.0406(3) 0.6087(7) 0.2026(5) 0.074(2) Uani 1 1 d . U . . .

loop_
_atom_site_aniso_label
_atom_site_aniso_U_11
_atom_site_aniso_U_22
_atom_site_aniso_U_33
_atom_site_aniso_U_23
_atom_site_aniso_U_13
_atom_site_aniso_U_12
C1 0.077(9) 0.032(7) 0.021(5) 0.000(5) 0.000 0.000
C2 0.070(6) 0.038(5) 0.028(4) -0.003(3) 0.004(4) 0.000(4)
C3 0.047(5) 0.032(4) 0.044(5) -0.003(3) 0.005(4) 0.003(4)
C4 0.054(5) 0.041(5) 0.046(5) -0.006(4) 0.003(4) 0.010(4)
C5 0.036(4) 0.041(5) 0.038(4) -0.001(4) 0.001(3) -0.005(3)
C6 0.069(6) 0.041(5) 0.038(5) -0.001(4) 0.003(4) -0.003(4)
C7 0.064(5) 0.028(4) 0.035(4) -0.003(3) 0.003(4) 0.006(4)
C8 0.045(4) 0.039(5) 0.042(4) -0.001(4) 0.005(4) -0.002(4)
C9 0.045(5) 0.044(5) 0.042(5) 0.003(4) -0.003(4) 0.005(4)
C10 0.047(7) 0.033(6) 0.044(7) 0.009(5) 0.000 0.000
C11 0.053(5) 0.030(4) 0.040(5) 0.002(4) 0.003(4) -0.003(4)
N1 0.056(4) 0.040(4) 0.033(3) -0.005(3) 0.002(3) 0.005(3)
N2 0.054(4) 0.036(4) 0.034(3) -0.004(3) 0.003(3) 0.000(3)
N3 0.044(4) 0.030(3) 0.044(4) -0.001(3) 0.000(3) -0.004(3)
N4 0.047(4) 0.034(4) 0.041(4) -0.005(3) 0.000(3) 0.000(3)
N5 0.049(4) 0.037(4) 0.032(4) -0.008(3) -0.001(3) 0.003(3)
N6 0.052(4) 0.039(4) 0.038(4) -0.004(3) -0.001(3) 0.005(3)
O1 0.069(6) 0.036(5) 0.034(4) -0.005(3) 0.000 0.000
O2 0.051(3) 0.034(3) 0.049(3) -0.003(3) -0.002(3) 0.001(3)
N7 0.078(8) 0.028(5) 0.026(5) -0.009(4) 0.000 0.000
O3 0.065(4) 0.034(3) 0.044(3) -0.007(3) -0.001(3) 0.005(3)
O4 0.058(5) 0.031(4) 0.044(5) -0.008(4) 0.000 0.000
O1W 0.088(7) 0.026(4) 0.038(5) -0.001(3) 0.000 0.000
Sm1 0.0522(4) 0.0286(4) 0.0358(4) -0.0077(2) 0.000 0.000
O2W 0.088(5) 0.031(3) 0.064(4) -0.004(3) 0.009(4) -0.006(3)
Cl1 0.0669(18) 0.0288(13) 0.0365(14) -0.0071(11) 0.000 0.000
O6 0.144(11) 0.066(7) 0.067(7) -0.021(6) 0.000 0.000
O5 0.096(6) 0.062(5) 0.063(4) -0.015(4) -0.003(4) 0.013(4)

loop_
_atom_type_symbol
_atom_type_description
_atom_type_scat_dispersion_real
_atom_type_scat_dispersion_imag
_atom_type_scat_source
C C 0.0033 0.0016 'International Tables Vol C Tables 4.2.6.8 and 6.1.1.4'
H H 0.0000 0.0000 'International Tables Vol C Tables 4.2.6.8 and 6.1.1.4'
N N 0.0061 0.0033 'International Tables Vol C Tables 4.2.6.8 and 6.1.1.4'
O O 0.0106 0.0060 'International Tables Vol C Tables 4.2.6.8 and 6.1.1.4'
Cl Cl 0.1484 0.1585 'International Tables Vol C Tables 4.2.6.8 and 6.1.1.4'
Sm Sm -0.1638 3.4418 'International Tables Vol C Tables 4.2.6.8 and 6.1.1.4'

loop_
_geom_angle_atom_site_label_1
_geom_angle_atom_site_label_2
_geom_angle_atom_site_label_3
_geom_angle
_geom_angle_site_symmetry_1
_geom_angle_site_symmetry_3
O1 C1 N1 125.9(5) . .
O1 C1 N1 125.9(5) . 8
N1 C1 N1 108.1(10) . 8
N2 C2 N1 114.3(7) . .
O2 C3 N3 125.5(8) . .
O2 C3 N2 124.5(8) . .
N3 C3 N2 109.9(7) . .
N4 C4 N3 113.6(7) 4_576 .
O3 C5 N4 126.5(8) . .
O3 C5 N6 126.0(8) . .
N4 C5 N6 107.4(7) . .
N1 C7 N5 112.5(7) . .
N1 C7 C6 110.0(7) . .
N5 C7 C6 111.1(7) . .
N1 C7 C7 102.4(5) . 8
N5 C7 C7 103.2(4) . 8
C6 C7 C7 117.3(5) . 8
N6 C8 N2 113.7(7) . .
N6 C8 C9 102.5(7) . .
N2 C8 C9 102.9(6) . .
N4 C9 N3 113.9(7) . .
N4 C9 C8 103.8(6) . .
N3 C9 C8 103.7(7) . .
O4 C10 N5 125.7(5) . .
O4 C10 N5 125.7(5) . 8
N5 C10 N5 108.3(10) . 8
N5 C11 N6 113.8(7) . .
C1 N1 C7 113.5(7) . .
C1 N1 C2 119.3(7) . .
C7 N1 C2 126.8(7) . .
C3 N2 C2 123.3(7) . .
C3 N2 C8 111.9(7) . .
C2 N2 C8 123.2(7) . .
C3 N3 C4 122.2(7) . .
C3 N3 C9 111.4(7) . .
C4 N3 C9 122.1(7) . .
C5 N4 C4 123.2(7) . 4_576
C5 N4 C9 112.5(7) . .
C4 N4 C9 122.4(7) 4_576 .
C10 N5 C11 121.0(7) . .
C10 N5 C7 112.6(7) . .
C11 N5 C7 126.2(7) . .
C5 N6 C8 113.6(7) . .
C5 N6 C11 124.2(7) . .
C8 N6 C11 122.1(7) . .
C1 O1 Sm1 130.6(7) . .
C3 O2 Sm1 133.5(5) . .
O5 N7 O5 118.3(10) . 8
O5 N7 O6 120.8(5) . .
O5 N7 O6 120.8(5) 8 .
O5 N7 Sm1 59.2(5) . .
O5 N7 Sm1 59.2(5) 8 .
O6 N7 Sm1 175.6(9) . .
O1W Sm1 O2 93.31(15) . 8
O1W Sm1 O2 93.31(15) . .
O2 Sm1 O2 146.9(3) 8 .
O1W Sm1 O1 142.4(3) . .
O2 Sm1 O1 77.53(14) 8 .
O2 Sm1 O1 77.53(14) . .
O1W Sm1 O2W 72.7(2) . .
O2 Sm1 O2W 70.1(2) 8 .
O2 Sm1 O2W 142.4(2) . .
O1 Sm1 O2W 133.9(2) . .
O1W Sm1 O2W 72.7(2) . 8
O2 Sm1 O2W 142.4(2) 8 8
O2 Sm1 O2W 70.1(2) . 8
O1 Sm1 O2W 133.9(2) . 8
O2W Sm1 O2W 72.4(3) . 8
O1W Sm1 O5 140.8(2) . .
O2 Sm1 O5 118.8(2) 8 .
O2 Sm1 O5 72.3(2) . .
O1 Sm1 O5 71.3(2) . .
O2W Sm1 O5 96.5(2) . .
O2W Sm1 O5 68.2(2) 8 .
O1W Sm1 O5 140.8(2) . 8
O2 Sm1 O5 72.3(2) 8 8
O2 Sm1 O5 118.8(2) . 8
O1 Sm1 O5 71.3(2) . 8
O2W Sm1 O5 68.2(2) . 8
O2W Sm1 O5 96.5(2) 8 8
O5 Sm1 O5 48.4(4) . 8
O1W Sm1 Cl1 69.1(2) . .
O2 Sm1 Cl1 76.12(14) 8 .
O2 Sm1 Cl1 76.12(14) . .
O1 Sm1 Cl1 73.2(2) . .
O2W Sm1 Cl1 126.49(15) . .
O2W Sm1 Cl1 126.49(15) 8 .
O5 Sm1 Cl1 136.48(19) . .
O5 Sm1 Cl1 136.48(19) 8 .
O1W Sm1 N7 149.2(3) . .
O2 Sm1 N7 95.35(14) 8 .
O2 Sm1 N7 95.35(14) . .
O1 Sm1 N7 68.5(3) . .
O2W Sm1 N7 82.6(2) . .
O2W Sm1 N7 82.6(2) 8 .
O5 Sm1 N7 24.22(19) . .
O5 Sm1 N7 24.22(19) 8 .
Cl1 Sm1 N7 141.7(2) . .
N7 O5 Sm1 96.5(6) . .

loop_
_geom_bond_atom_site_label_1
_geom_bond_atom_site_label_2
_geom_bond_distance
_geom_bond_site_symmetry_2
O3WB O3WB 1.30(3) 3
C1 O1 1.223(15) .
C1 N1 1.357(10) .
C1 N1 1.357(10) 8
C2 N2 1.446(10) .
C2 N1 1.464(11) .
C3 O2 1.233(10) .
C3 N3 1.352(10) .
C3 N2 1.362(10) .
C4 N4 1.436(11) 4_576
C4 N3 1.469(11) .
C5 O3 1.216(9) .
C5 N4 1.363(10) .
C5 N6 1.373(10) .
C6 C7 1.510(12) .
C7 N1 1.449(10) .
C7 N5 1.459(10) .
C7 C7 1.574(18) 8
C8 N6 1.443(11) .
C8 N2 1.465(10) .
C8 C9 1.545(12) .
C9 N4 1.452(10) .
C9 N3 1.470(10) .
C10 O4 1.226(14) .
C10 N5 1.382(10) .
C10 N5 1.382(10) 8
C11 N5 1.444(11) .
C11 N6 1.454(11) .
N4 C4 1.436(11) 4_576
O1 Sm1 2.441(8) .
O2 Sm1 2.428(6) .
N7 O5 1.215(9) .
N7 O5 1.215(9) 8
N7 O6 1.236(13) .
N7 Sm1 2.943(9) .
O1W Sm1 2.412(9) .
Sm1 O2 2.428(6) 8
Sm1 O2W 2.481(6) .
Sm1 O2W 2.481(6) 8
Sm1 O5 2.545(7) .
Sm1 O5 2.545(7) 8
Sm1 Cl1 2.803(3) .

loop_
_geom_torsion_atom_site_label_1
_geom_torsion_atom_site_label_2
_geom_torsion_atom_site_label_3
_geom_torsion_atom_site_label_4
_geom_torsion
_geom_torsion_site_symmetry_1
_geom_torsion_site_symmetry_4
N6 C8 C9 N4 0.1(8) . .
N2 C8 C9 N4 -118.1(7) . .
N6 C8 C9 N3 119.4(7) . .
N2 C8 C9 N3 1.1(8) . .
O1 C1 N1 C7 -178.1(10) . .
N1 C1 N1 C7 4.4(12) 8 .
O1 C1 N1 C2 -5.5(15) . .
N1 C1 N1 C2 177.1(5) 8 .
N5 C7 N1 C1 107.5(9) . .
C6 C7 N1 C1 -128.1(8) . .
C7 C7 N1 C1 -2.7(7) 8 .
N5 C7 N1 C2 -64.5(10) . .
C6 C7 N1 C2 59.9(10) . .
C7 C7 N1 C2 -174.6(6) 8 .
N2 C2 N1 C1 -90.9(10) . .
N2 C2 N1 C7 80.6(10) . .
O2 C3 N2 C2 -11.0(13) . .
N3 C3 N2 C2 167.2(7) . .
O2 C3 N2 C8 -176.7(8) . .
N3 C3 N2 C8 1.4(9) . .
N1 C2 N2 C3 102.0(9) . .
N1 C2 N2 C8 -93.9(9) . .
N6 C8 N2 C3 -111.7(8) . .
C9 C8 N2 C3 -1.6(9) . .
N6 C8 N2 C2 82.6(9) . .
C9 C8 N2 C2 -167.3(7) . .
O2 C3 N3 C4 20.3(13) . .
N2 C3 N3 C4 -157.8(7) . .
O2 C3 N3 C9 177.5(8) . .
N2 C3 N3 C9 -0.6(9) . .
N4 C4 N3 C3 -117.3(8) 4_576 .
N4 C4 N3 C9 87.9(9) 4_576 .
N4 C9 N3 C3 111.7(8) . .
C8 C9 N3 C3 -0.4(9) . .
N4 C9 N3 C4 -91.0(9) . .
C8 C9 N3 C4 156.8(7) . .
O3 C5 N4 C4 -8.3(13) . 4_576
N6 C5 N4 C4 169.3(7) . 4_576
O3 C5 N4 C9 -173.3(8) . .
N6 C5 N4 C9 4.3(9) . .
N3 C9 N4 C5 -114.7(7) . .
C8 C9 N4 C5 -2.7(9) . .
N3 C9 N4 C4 80.1(9) . 4_576
C8 C9 N4 C4 -167.8(7) . 4_576
O4 C10 N5 C11 -2.6(16) . .
N5 C10 N5 C11 171.5(6) 8 .
O4 C10 N5 C7 -177.6(10) . .
N5 C10 N5 C7 -3.6(12) 8 .
N6 C11 N5 C10 89.0(10) . .
N6 C11 N5 C7 -96.7(9) . .
N1 C7 N5 C10 -107.5(9) . .
C6 C7 N5 C10 128.7(9) . .
C7 C7 N5 C10 2.1(7) 8 .
N1 C7 N5 C11 77.8(10) . .
C6 C7 N5 C11 -46.0(10) . .
C7 C7 N5 C11 -172.6(6) 8 .
O3 C5 N6 C8 173.3(8) . .
N4 C5 N6 C8 -4.3(10) . .
O3 C5 N6 C11 -2.3(14) . .
N4 C5 N6 C11 -179.8(7) . .
N2 C8 N6 C5 112.9(8) . .
C9 C8 N6 C5 2.5(9) . .
N2 C8 N6 C11 -71.5(10) . .
C9 C8 N6 C11 178.2(7) . .
N5 C11 N6 C5 -100.8(9) . .
N5 C11 N6 C8 84.0(10) . .
N1 C1 O1 Sm1 91.5(10) . .
N1 C1 O1 Sm1 -91.5(10) 8 .
N3 C3 O2 Sm1 103.8(9) . .
N2 C3 O2 Sm1 -78.3(10) . .
O5 N7 O5 Sm1 -4.1(12) 8 .
O6 N7 O5 Sm1 174.8(10) . .

loop_
_platon_squeeze_void_nr
_platon_squeeze_void_average_x
_platon_squeeze_void_average_y
_platon_squeeze_void_average_z
_platon_squeeze_void_volume
_platon_squeeze_void_count_electrons
_platon_squeeze_void_content
1 0.250 -0.019 0.009 562 146 ' '
2 0.750 -0.022 0.012 562 146 ' '
